data_2230148
loop_
_publ_author_name
'Dolzhenko, Anton V.'
'Tan, Geok Kheng'
'Koh, Lip Lin'
'Dolzhenko, Anna V.'
'Chui, Wai Keung'

_publ_section_title
;
 7-(4-Fluorobenzylamino)-2-phenyl-1,2,4-triazolo[1,5-<i>a</i>][1,3,5]triazin-5-amine
 methanol disolvate
;
_journal_coeditor_code SJ5125
_journal_issue 5
_journal_name_full 'Acta Crystallographica Section E'
_journal_page_first o1183
_journal_page_last o1184
_journal_paper_doi 10.1107/S1600536811014176
_journal_volume 67
_journal_year 2011
_chemical_formula_iupac 'C17 H14 F N7, 2C H4 O'
_chemical_formula_moiety 'C17 H14 F N7, 2(C H4 O)'
_chemical_formula_sum 'C19 H22 F N7 O2'
_chemical_formula_weight 399.44
_chemical_melting_point 523
_chemical_name_systematic
;
7-(4-Fluorobenzylamino)-2-phenyl-1,2,4-triazolo[1,5-<i>a</i>][1,3,5]triazin-5-
amine methanol disolvate
;
_space_group_IT_number 15
_symmetry_cell_setting monoclinic
_symmetry_space_group_name_Hall '-C 2yc'
_symmetry_space_group_name_H-M 'C 1 2/c 1'
_atom_sites_solution_hydrogens geom
_atom_sites_solution_primary direct
_atom_sites_solution_secondary difmap
_audit_creation_method SHELXL-97
_cell_angle_alpha 90.00
_cell_angle_beta 104.380(3)
_cell_angle_gamma 90.00
_cell_formula_units_Z 8
_cell_length_a 27.516(3)
_cell_length_b 7.0091(8)
_cell_length_c 20.778(3)
_cell_measurement_reflns_used 653
_cell_measurement_temperature 100(2)
_cell_measurement_theta_max 23.47
_cell_measurement_theta_min 2.82
_cell_volume 3881.7(8)
_computing_cell_refinement 'SAINT (Bruker, 2001)'
_computing_data_collection 'SMART (Bruker, 2001)'
_computing_data_reduction 'SAINT (Bruker, 2001)'
_computing_molecular_graphics 'SHELXTL (Sheldrick, 2008)'
_computing_publication_material 'SHELXTL (Sheldrick, 2008)'
_computing_structure_refinement 'SHELXL97 (Sheldrick, 2008)'
_computing_structure_solution 'SHELXS97 (Sheldrick, 2008)'
_diffrn_ambient_temperature 100(2)
_diffrn_measured_fraction_theta_full 0.998
_diffrn_measured_fraction_theta_max 0.998
_diffrn_measurement_device_type 'Bruker SMART APEX CCD'
_diffrn_measurement_method '\f and \w'
_diffrn_radiation_monochromator graphite
_diffrn_radiation_source 'fine-focus sealed tube'
_diffrn_radiation_type MoK\a
_diffrn_radiation_wavelength 0.71073
_diffrn_reflns_av_R_equivalents 0.0655
_diffrn_reflns_av_sigmaI/netI 0.0706
_diffrn_reflns_limit_h_max 33
_diffrn_reflns_limit_h_min -31
_diffrn_reflns_limit_k_max 8
_diffrn_reflns_limit_k_min -8
_diffrn_reflns_limit_l_max 25
_diffrn_reflns_limit_l_min -25
_diffrn_reflns_number 11861
_diffrn_reflns_theta_full 26.00
_diffrn_reflns_theta_max 26.00
_diffrn_reflns_theta_min 2.02
_diffrn_standards_number 0
_exptl_absorpt_coefficient_mu 0.100
_exptl_absorpt_correction_T_max 0.9980
_exptl_absorpt_correction_T_min 0.9460
_exptl_absorpt_correction_type multi-scan
_exptl_absorpt_process_details '(SADABS; Sheldrick, 2001)'
_exptl_crystal_colour colourless
_exptl_crystal_density_diffrn 1.367
_exptl_crystal_density_method 'not measured'
_exptl_crystal_description 'Thin plate'
_exptl_crystal_F_000 1680
_exptl_crystal_size_max 0.56
_exptl_crystal_size_mid 0.18
_exptl_crystal_size_min 0.02
_refine_diff_density_max 0.408
_refine_diff_density_min -0.266
_refine_ls_extinction_method none
_refine_ls_goodness_of_fit_ref 1.199
_refine_ls_hydrogen_treatment mixed
_refine_ls_matrix_type full
_refine_ls_number_parameters 275
_refine_ls_number_reflns 3820
_refine_ls_number_restraints 3
_refine_ls_restrained_S_all 1.199
_refine_ls_R_factor_all 0.1120
_refine_ls_R_factor_gt 0.0835
_refine_ls_shift/su_max 0.000
_refine_ls_shift/su_mean 0.000
_refine_ls_structure_factor_coef Fsqd
_refine_ls_weighting_details 'calc w=1/[\s^2^(Fo^2^)+(0.0670P)^2^+5.3197P] where P=(Fo^2^+2Fc^2^)/3'
_refine_ls_weighting_scheme calc
_refine_ls_wR_factor_gt 0.1707
_refine_ls_wR_factor_ref 0.1826
_reflns_number_gt 2876
_reflns_number_total 3820
_reflns_threshold_expression I>2\s(I)
_cod_data_source_file sj5125.cif
_cod_data_source_block I
_cod_original_sg_symbol_H-M 'C 2/c'
_cod_database_code 2230148
_cod_database_fobs_code 2230148

loop_
_symmetry_equiv_pos_as_xyz
'x, y, z'
'-x, y, -z+1/2'
'x+1/2, y+1/2, z'
'-x+1/2, y+1/2, -z+1/2'
'-x, -y, -z'
'x, -y, z-1/2'
'-x+1/2, -y+1/2, -z'
'x+1/2, -y+1/2, z-1/2'

loop_
_atom_site_type_symbol
_atom_site_label
_atom_site_fract_x
_atom_site_fract_y
_atom_site_fract_z
_atom_site_U_iso_or_equiv
_atom_site_adp_type
_atom_site_calc_flag
_atom_site_refinement_flags
_atom_site_occupancy
_atom_site_disorder_assembly
_atom_site_disorder_group
F F1 0.55659(7) 0.8048(3) 0.40137(10) 0.0281(5) Uani d . 1 . .
N N1 0.31099(10) 0.1280(4) 0.27731(12) 0.0158(6) Uani d . 1 . .
N N2 0.23799(10) 0.1664(4) 0.30860(13) 0.0154(6) Uani d . 1 . .
N N3 0.31934(10) 0.1366(4) 0.34551(12) 0.0147(6) Uani d . 1 . .
N N4 0.36437(10) 0.1522(4) 0.45512(13) 0.0167(6) Uani d . 1 . .
N N5 0.27356(10) 0.1770(4) 0.42739(13) 0.0163(6) Uani d . 1 . .
N N6 0.32075(11) 0.1989(4) 0.53427(14) 0.0211(7) Uani d D 1 . .
H H6A 0.2925(10) 0.233(5) 0.5459(17) 0.025 Uiso d D 1 . .
H H6B 0.3506(9) 0.196(5) 0.5615(15) 0.025 Uiso d D 1 . .
N N7 0.40528(10) 0.1013(4) 0.37144(13) 0.0176(6) Uani d D 1 . .
H H7N 0.4053(13) 0.084(5) 0.3297(10) 0.021 Uiso d D 1 . .
C C1 0.26169(12) 0.1470(4) 0.25817(15) 0.0139(7) Uani d . 1 . .
C C2 0.27519(12) 0.1601(5) 0.36343(16) 0.0162(7) Uani d . 1 . .
C C3 0.36411(12) 0.1303(5) 0.39200(15) 0.0150(7) Uani d . 1 . .
C C4 0.31899(12) 0.1752(4) 0.46998(15) 0.0151(7) Uani d . 1 . .
C C5 0.23498(12) 0.1490(5) 0.18730(15) 0.0150(7) Uani d . 1 . .
C C6 0.18294(12) 0.1645(5) 0.16728(16) 0.0187(7) Uani d . 1 . .
H H6 0.1641 0.1717 0.1998 0.022 Uiso calc R 1 . .
C C7 0.15854(13) 0.1694(5) 0.10072(16) 0.0209(8) Uani d . 1 . .
H H7 0.1230 0.1805 0.0876 0.025 Uiso calc R 1 . .
C C8 0.18578(13) 0.1582(5) 0.05306(16) 0.0205(8) Uani d . 1 . .
H H8 0.1690 0.1636 0.0072 0.025 Uiso calc R 1 . .
C C9 0.23750(14) 0.1392(5) 0.07209(16) 0.0225(8) Uani d . 1 . .
H H9 0.2561 0.1293 0.0394 0.027 Uiso calc R 1 . .
C C10 0.26205(13) 0.1346(5) 0.13909(16) 0.0189(7) Uani d . 1 . .
H H10 0.2975 0.1216 0.1521 0.023 Uiso calc R 1 . .
C C11 0.45495(12) 0.1136(5) 0.41539(16) 0.0192(8) Uani d . 1 . .
H H11A 0.4756 0.0075 0.4052 0.023 Uiso calc R 1 . .
H H11B 0.4524 0.0969 0.4617 0.023 Uiso calc R 1 . .
C C12 0.48156(12) 0.3013(5) 0.41021(15) 0.0161(7) Uani d . 1 . .
C C13 0.52866(12) 0.3337(5) 0.45154(16) 0.0196(8) Uani d . 1 . .
H H13 0.5439 0.2371 0.4820 0.024 Uiso calc R 1 . .
C C14 0.55430(12) 0.5031(5) 0.44964(16) 0.0195(8) Uani d . 1 . .
H H14 0.5864 0.5251 0.4787 0.023 Uiso calc R 1 . .
C C15 0.53142(13) 0.6384(5) 0.40394(17) 0.0209(8) Uani d . 1 . .
C C16 0.48547(13) 0.6132(5) 0.36150(16) 0.0223(8) Uani d . 1 . .
H H16 0.4711 0.7092 0.3303 0.027 Uiso calc R 1 . .
C C17 0.46011(13) 0.4430(5) 0.36504(16) 0.0200(8) Uani d . 1 . .
H H17 0.4278 0.4233 0.3363 0.024 Uiso calc R 1 . .
O O1S 0.07528(9) 0.4762(4) 0.24754(11) 0.0271(6) Uani d . 1 . .
H H1S 0.0990 0.4061 0.2677 0.041 Uiso calc R 1 . .
C C1S 0.12533(14) 0.0350(6) 0.31845(18) 0.0310(9) Uani d . 1 . .
H H1S1 0.1364 -0.0167 0.3635 0.047 Uiso calc R 1 . .
H H1S2 0.1395 -0.0416 0.2881 0.047 Uiso calc R 1 . .
H H1S3 0.0886 0.0311 0.3041 0.047 Uiso calc R 1 . .
O O2S 0.14190(9) 0.2264(4) 0.31791(12) 0.0250(6) Uani d . 1 . .
H H2S 0.1720 0.2276 0.3160 0.037 Uiso calc R 1 . .
C C2S 0.06242(18) 0.6058(6) 0.2930(2) 0.0419(11) Uani d . 1 . .
H H2S1 0.0920 0.6315 0.3293 0.063 Uiso calc R 1 . .
H H2S2 0.0359 0.5501 0.3111 0.063 Uiso calc R 1 . .
H H2S3 0.0504 0.7253 0.2701 0.063 Uiso calc R 1 . .

loop_
_atom_site_aniso_label
_atom_site_aniso_U_11
_atom_site_aniso_U_22
_atom_site_aniso_U_33
_atom_site_aniso_U_12
_atom_site_aniso_U_13
_atom_site_aniso_U_23
F1 0.0251(12) 0.0258(12) 0.0301(11) -0.0071(9) 0.0004(9) 0.0057(10)
N1 0.0165(15) 0.0191(15) 0.0120(13) 0.0012(12) 0.0037(11) -0.0003(12)
N2 0.0127(14) 0.0177(15) 0.0139(13) -0.0010(11) -0.0002(11) -0.0008(12)
N3 0.0129(14) 0.0170(15) 0.0131(13) -0.0014(11) 0.0011(11) -0.0006(11)
N4 0.0138(14) 0.0184(15) 0.0163(14) 0.0000(11) 0.0010(11) -0.0006(12)
N5 0.0143(14) 0.0204(16) 0.0148(13) 0.0011(11) 0.0048(11) -0.0021(12)
N6 0.0152(16) 0.0319(18) 0.0147(15) -0.0005(13) 0.0007(12) -0.0026(13)
N7 0.0131(14) 0.0277(17) 0.0109(13) -0.0019(12) 0.0008(11) -0.0006(12)
C1 0.0154(17) 0.0081(16) 0.0177(16) -0.0018(12) 0.0031(13) -0.0010(13)
C2 0.0189(17) 0.0117(17) 0.0184(17) -0.0014(13) 0.0052(14) -0.0007(14)
C3 0.0170(17) 0.0117(16) 0.0158(16) -0.0037(13) 0.0034(13) -0.0009(13)
C4 0.0173(17) 0.0123(17) 0.0127(15) -0.0007(13) -0.0017(13) 0.0002(13)
C5 0.0202(18) 0.0114(16) 0.0125(16) -0.0012(13) 0.0024(13) -0.0015(13)
C6 0.0196(18) 0.0182(19) 0.0183(17) -0.0015(14) 0.0048(14) -0.0030(14)
C7 0.0156(18) 0.0212(19) 0.0219(18) 0.0011(14) -0.0030(14) -0.0017(15)
C8 0.028(2) 0.0187(19) 0.0119(16) 0.0035(15) -0.0005(14) 0.0009(14)
C9 0.032(2) 0.022(2) 0.0171(17) 0.0009(16) 0.0130(15) 0.0038(15)
C10 0.0168(17) 0.0211(19) 0.0170(17) 0.0009(14) 0.0011(14) 0.0031(15)
C11 0.0147(17) 0.0240(19) 0.0183(17) 0.0013(14) 0.0032(14) 0.0014(15)
C12 0.0156(17) 0.0228(19) 0.0129(15) 0.0015(14) 0.0092(13) -0.0034(14)
C13 0.0158(17) 0.027(2) 0.0157(16) 0.0011(14) 0.0030(13) 0.0026(15)
C14 0.0111(17) 0.026(2) 0.0186(17) -0.0029(14) -0.0023(13) 0.0000(15)
C15 0.0234(19) 0.0201(19) 0.0214(17) -0.0002(15) 0.0099(15) -0.0005(15)
C16 0.0226(19) 0.024(2) 0.0169(17) 0.0037(15) -0.0018(14) 0.0031(15)
C17 0.0159(17) 0.027(2) 0.0162(16) -0.0003(15) 0.0017(14) 0.0002(15)
O1S 0.0222(14) 0.0407(17) 0.0166(12) 0.0037(12) 0.0014(10) 0.0019(12)
C1S 0.026(2) 0.044(3) 0.025(2) -0.0040(18) 0.0104(17) -0.0041(18)
O2S 0.0158(13) 0.0364(16) 0.0235(13) 0.0028(11) 0.0062(11) -0.0015(12)
C2S 0.065(3) 0.027(2) 0.038(2) 0.006(2) 0.020(2) 0.0071(19)

loop_
_atom_type_symbol
_atom_type_description
_atom_type_scat_dispersion_real
_atom_type_scat_dispersion_imag
_atom_type_scat_source
C C 0.0033 0.0016 'International Tables Vol C Tables 4.2.6.8 and 6.1.1.4'
H H 0.0000 0.0000 'International Tables Vol C Tables 4.2.6.8 and 6.1.1.4'
N N 0.0061 0.0033 'International Tables Vol C Tables 4.2.6.8 and 6.1.1.4'
O O 0.0106 0.0060 'International Tables Vol C Tables 4.2.6.8 and 6.1.1.4'
F F 0.0171 0.0103 'International Tables Vol C Tables 4.2.6.8 and 6.1.1.4'

loop_
_geom_angle_atom_site_label_1
_geom_angle_atom_site_label_2
_geom_angle_atom_site_label_3
_geom_angle_site_symmetry_1
_geom_angle_site_symmetry_3
_geom_angle
_geom_angle_publ_flag
C1 N1 N3 . . 101.6(2) ?
C2 N2 C1 . . 103.9(3) ?
C3 N3 C2 . . 121.2(3) ?
C3 N3 N1 . . 128.1(3) ?
C2 N3 N1 . . 110.7(2) ?
C3 N4 C4 . . 117.3(3) ?
C4 N5 C2 . . 113.4(3) ?
C4 N6 H6A . . 119(2) ?
C4 N6 H6B . . 116(2) ?
H6A N6 H6B . . 124(3) ?
C3 N7 C11 . . 122.6(3) ?
C3 N7 H7N . . 124(2) ?
C11 N7 H7N . . 114(2) ?
N1 C1 N2 . . 115.3(3) ?
N1 C1 C5 . . 121.4(3) ?
N2 C1 C5 . . 123.3(3) ?
N2 C2 N5 . . 129.5(3) ?
N2 C2 N3 . . 108.5(3) ?
N5 C2 N3 . . 122.0(3) ?
N4 C3 N7 . . 123.1(3) ?
N4 C3 N3 . . 118.8(3) ?
N7 C3 N3 . . 118.1(3) ?
N6 C4 N5 . . 117.1(3) ?
N6 C4 N4 . . 115.6(3) ?
N5 C4 N4 . . 127.3(3) ?
C6 C5 C10 . . 119.0(3) ?
C6 C5 C1 . . 121.3(3) ?
C10 C5 C1 . . 119.7(3) ?
C7 C6 C5 . . 120.7(3) ?
C7 C6 H6 . . 119.7 ?
C5 C6 H6 . . 119.7 ?
C6 C7 C8 . . 120.0(3) ?
C6 C7 H7 . . 120.0 ?
C8 C7 H7 . . 120.0 ?
C7 C8 C9 . . 120.1(3) ?
C7 C8 H8 . . 120.0 ?
C9 C8 H8 . . 120.0 ?
C8 C9 C10 . . 119.8(3) ?
C8 C9 H9 . . 120.1 ?
C10 C9 H9 . . 120.1 ?
C9 C10 C5 . . 120.4(3) ?
C9 C10 H10 . . 119.8 ?
C5 C10 H10 . . 119.8 ?
N7 C11 C12 . . 113.7(3) ?
N7 C11 H11A . . 108.8 ?
C12 C11 H11A . . 108.8 ?
N7 C11 H11B . . 108.8 ?
C12 C11 H11B . . 108.8 ?
H11A C11 H11B . . 107.7 ?
C13 C12 C17 . . 118.4(3) ?
C13 C12 C11 . . 119.4(3) ?
C17 C12 C11 . . 122.2(3) ?
C12 C13 C14 . . 121.8(3) ?
C12 C13 H13 . . 119.1 ?
C14 C13 H13 . . 119.1 ?
C15 C14 C13 . . 117.4(3) ?
C15 C14 H14 . . 121.3 ?
C13 C14 H14 . . 121.3 ?
C16 C15 F1 . . 119.0(3) ?
C16 C15 C14 . . 123.3(3) ?
F1 C15 C14 . . 117.7(3) ?
C15 C16 C17 . . 118.3(3) ?
C15 C16 H16 . . 120.9 ?
C17 C16 H16 . . 120.9 ?
C12 C17 C16 . . 120.8(3) ?
C12 C17 H17 . . 119.6 ?
C16 C17 H17 . . 119.6 ?
C2S O1S H1S . . 109.5 ?
O2S C1S H1S1 . . 109.5 ?
O2S C1S H1S2 . . 109.5 ?
H1S1 C1S H1S2 . . 109.5 ?
O2S C1S H1S3 . . 109.5 ?
H1S1 C1S H1S3 . . 109.5 ?
H1S2 C1S H1S3 . . 109.5 ?
C1S O2S H2S . . 109.5 ?
O1S C2S H2S1 . . 109.5 ?
O1S C2S H2S2 . . 109.5 ?
H2S1 C2S H2S2 . . 109.5 ?
O1S C2S H2S3 . . 109.5 ?
H2S1 C2S H2S3 . . 109.5 ?
H2S2 C2S H2S3 . . 109.5 ?

loop_
_geom_bond_atom_site_label_1
_geom_bond_atom_site_label_2
_geom_bond_site_symmetry_2
_geom_bond_distance
_geom_bond_publ_flag
F1 C15 . 1.364(4) ?
N1 C1 . 1.322(4) ?
N1 N3 . 1.379(3) ?
N2 C2 . 1.330(4) ?
N2 C1 . 1.371(4) ?
N3 C3 . 1.364(4) ?
N3 C2 . 1.366(4) ?
N4 C3 . 1.319(4) ?
N4 C4 . 1.368(4) ?
N5 C4 . 1.340(4) ?
N5 C2 . 1.346(4) ?
N6 C4 . 1.335(4) ?
N6 H6A . 0.900(18) ?
N6 H6B . 0.874(18) ?
N7 C3 . 1.322(4) ?
N7 C11 . 1.445(4) ?
N7 H7N . 0.877(18) ?
C1 C5 . 1.473(4) ?
C5 C6 . 1.392(5) ?
C5 C10 . 1.393(4) ?
C6 C7 . 1.380(5) ?
C6 H6 . 0.9500 ?
C7 C8 . 1.385(5) ?
C7 H7 . 0.9500 ?
C8 C9 . 1.386(5) ?
C8 H8 . 0.9500 ?
C9 C10 . 1.389(5) ?
C9 H9 . 0.9500 ?
C10 H10 . 0.9500 ?
C11 C12 . 1.523(5) ?
C11 H11A . 0.9900 ?
C11 H11B . 0.9900 ?
C12 C13 . 1.384(5) ?
C12 C17 . 1.393(5) ?
C13 C14 . 1.387(5) ?
C13 H13 . 0.9500 ?
C14 C15 . 1.378(5) ?
C14 H14 . 0.9500 ?
C15 C16 . 1.362(5) ?
C16 C17 . 1.393(5) ?
C16 H16 . 0.9500 ?
C17 H17 . 0.9500 ?
O1S C2S . 1.418(5) ?
O1S H1S . 0.8400 ?
C1S O2S . 1.418(5) ?
C1S H1S1 . 0.9800 ?
C1S H1S2 . 0.9800 ?
C1S H1S3 . 0.9800 ?
O2S H2S . 0.8400 ?
C2S H2S1 . 0.9800 ?
C2S H2S2 . 0.9800 ?
C2S H2S3 . 0.9800 ?

loop_
_geom_hbond_atom_site_label_D
_geom_hbond_atom_site_label_H
_geom_hbond_atom_site_label_A
_geom_hbond_site_symmetry_A
_geom_hbond_distance_DH
_geom_hbond_distance_HA
_geom_hbond_distance_DA
_geom_hbond_angle_DHA
N6 H6B O2S 7_556 0.874(18) 2.52(3) 3.033(4) 118(3)
N6 H6B F1 5_666 0.874(18) 2.48(2) 3.307(3) 159(3)
N6 H6A N5 7_556 0.900(18) 2.125(19) 3.025(4) 178(3)
N7 H7N N1 . 0.877(18) 2.57(3) 2.841(4) 99(2)
N7 H7N O1S 4_545 0.877(18) 1.96(2) 2.797(4) 158(3)
O1S H1S O2S . 0.84 1.86 2.690(3) 169
O2S H2S N2 . 0.84 1.91 2.731(4) 166
N7 H7N N1 . 0.877(18) 2.57(3) 2.841(4) 99(2)

loop_
_geom_torsion_atom_site_label_1
_geom_torsion_atom_site_label_2
_geom_torsion_atom_site_label_3
_geom_torsion_atom_site_label_4
_geom_torsion_site_symmetry_1
_geom_torsion_site_symmetry_2
_geom_torsion_site_symmetry_3
_geom_torsion_site_symmetry_4
_geom_torsion
_geom_torsion_publ_flag
C1 N1 N3 C3 . . . . -177.9(3) ?
C1 N1 N3 C2 . . . . 0.0(3) ?
N3 N1 C1 N2 . . . . -0.2(4) ?
N3 N1 C1 C5 . . . . 179.1(3) ?
C2 N2 C1 N1 . . . . 0.4(4) ?
C2 N2 C1 C5 . . . . -179.0(3) ?
C1 N2 C2 N5 . . . . 178.2(3) ?
C1 N2 C2 N3 . . . . -0.3(3) ?
C4 N5 C2 N2 . . . . -176.2(3) ?
C4 N5 C2 N3 . . . . 2.2(4) ?
C3 N3 C2 N2 . . . . 178.3(3) ?
N1 N3 C2 N2 . . . . 0.2(4) ?
C3 N3 C2 N5 . . . . -0.4(5) ?
N1 N3 C2 N5 . . . . -178.4(3) ?
C4 N4 C3 N7 . . . . -178.0(3) ?
C4 N4 C3 N3 . . . . 1.6(4) ?
C11 N7 C3 N4 . . . . -7.6(5) ?
C11 N7 C3 N3 . . . . 172.8(3) ?
C2 N3 C3 N4 . . . . -1.7(5) ?
N1 N3 C3 N4 . . . . 176.0(3) ?
C2 N3 C3 N7 . . . . 177.9(3) ?
N1 N3 C3 N7 . . . . -4.4(5) ?
C2 N5 C4 N6 . . . . 177.4(3) ?
C2 N5 C4 N4 . . . . -2.4(5) ?
C3 N4 C4 N6 . . . . -179.3(3) ?
C3 N4 C4 N5 . . . . 0.5(5) ?
N1 C1 C5 C6 . . . . 178.5(3) ?
N2 C1 C5 C6 . . . . -2.3(5) ?
N1 C1 C5 C10 . . . . -1.4(5) ?
N2 C1 C5 C10 . . . . 177.9(3) ?
C10 C5 C6 C7 . . . . -1.3(5) ?
C1 C5 C6 C7 . . . . 178.9(3) ?
C5 C6 C7 C8 . . . . 0.2(5) ?
C6 C7 C8 C9 . . . . 1.0(5) ?
C7 C8 C9 C10 . . . . -1.1(5) ?
C8 C9 C10 C5 . . . . 0.0(5) ?
C6 C5 C10 C9 . . . . 1.2(5) ?
C1 C5 C10 C9 . . . . -179.0(3) ?
C3 N7 C11 C12 . . . . -100.4(4) ?
N7 C11 C12 C13 . . . . 177.6(3) ?
N7 C11 C12 C17 . . . . -2.4(4) ?
C17 C12 C13 C14 . . . . 1.0(5) ?
C11 C12 C13 C14 . . . . -179.0(3) ?
C12 C13 C14 C15 . . . . -1.1(5) ?
C13 C14 C15 C16 . . . . 0.2(5) ?
C13 C14 C15 F1 . . . . -179.4(3) ?
F1 C15 C16 C17 . . . . -179.6(3) ?
C14 C15 C16 C17 . . . . 0.8(5) ?
C13 C12 C17 C16 . . . . 0.0(5) ?
C11 C12 C17 C16 . . . . -179.9(3) ?
C15 C16 C17 C12 . . . . -0.9(5) ?

loop_
_cod_related_entry_id
_cod_related_entry_database
_cod_related_entry_code
1 ChemSpider 30656668
